data_4088850
loop_
_publ_author_name
'Klimovica, Kristine'
'Kirschbaum, Kristin'
'Daugulis, Olafs'

_publ_section_title
;
 Synthesis and Properties of &quot;Sandwich&quot; Diimine-Coinage Metal
 Ethylene Complexes.
;
_journal_issue 17
_journal_name_full Organometallics
_journal_page_first 2938
_journal_page_last 2943
_journal_paper_doi 10.1021/acs.organomet.6b00487
_journal_volume 35
_journal_year 2016
_chemical_formula_moiety 'C38 H28 Au Cl4 N2,  F6 Sb'
_chemical_formula_sum 'C38 H28 Au Cl4 F6 N2 Sb'
_chemical_formula_weight 1087.14
_space_group_crystal_system monoclinic
_space_group_IT_number 14
_space_group_name_Hall '-P 2yn'
_space_group_name_H-M_alt 'P 1 21/n 1'
_atom_sites_solution_hydrogens geom
_atom_sites_solution_primary direct
_atom_sites_solution_secondary difmap
_audit_creation_method SHELXL-2013
_cell_angle_alpha 90
_cell_angle_beta 100.3306(8)
_cell_angle_gamma 90
_cell_formula_units_Z 4
_cell_length_a 17.6898(10)
_cell_length_b 12.1398(7)
_cell_length_c 17.9911(10)
_cell_measurement_temperature 140(2)
_cell_volume 3801.0(4)
_computing_structure_refinement 'SHELXL-2013 (Sheldrick, 2013)'
_diffrn_ambient_temperature 140(2)
_diffrn_measured_fraction_theta_full 1.000
_diffrn_measured_fraction_theta_max 0.996
_diffrn_measurement_device_type 'CCD detectorII'
_diffrn_measurement_method omega-scan
_diffrn_radiation_monochromator graphite
_diffrn_radiation_source ' sealed tube'
_diffrn_radiation_type MoK\a
_diffrn_radiation_wavelength 0.71073
_diffrn_reflns_av_R_equivalents 0.0479
_diffrn_reflns_av_unetI/netI 0.0381
_diffrn_reflns_Laue_measured_fraction_full 1.000
_diffrn_reflns_Laue_measured_fraction_max 0.996
_diffrn_reflns_limit_h_max 24
_diffrn_reflns_limit_h_min -24
_diffrn_reflns_limit_k_max 17
_diffrn_reflns_limit_k_min -17
_diffrn_reflns_limit_l_max 25
_diffrn_reflns_limit_l_min -25
_diffrn_reflns_number 58721
_diffrn_reflns_point_group_measured_fraction_full 1.000
_diffrn_reflns_point_group_measured_fraction_max 0.996
_diffrn_reflns_theta_full 26.000
_diffrn_reflns_theta_max 30.129
_diffrn_reflns_theta_min 1.487
_exptl_absorpt_coefficient_mu 4.908
_exptl_absorpt_correction_T_max 0.746
_exptl_absorpt_correction_T_min 0.625
_exptl_absorpt_correction_type multi-scan
_exptl_absorpt_process_details SADABS;Sheldrick;Blessing,ActaC.1995,A51,33
_exptl_crystal_colour 'dark purple'
_exptl_crystal_density_diffrn 1.900
_exptl_crystal_description irregular
_exptl_crystal_F_000 2088
_exptl_crystal_size_max 0.130
_exptl_crystal_size_mid 0.100
_exptl_crystal_size_min 0.025
_refine_diff_density_max 3.411
_refine_diff_density_min -3.023
_refine_diff_density_rms 0.225
_refine_ls_extinction_method none
_refine_ls_goodness_of_fit_ref 1.048
_refine_ls_hydrogen_treatment constr
_refine_ls_matrix_type full
_refine_ls_number_parameters 469
_refine_ls_number_reflns 11177
_refine_ls_number_restraints 0
_refine_ls_restrained_S_all 1.048
_refine_ls_R_factor_all 0.0734
_refine_ls_R_factor_gt 0.0460
_refine_ls_shift/su_max 0.001
_refine_ls_shift/su_mean 0.000
_refine_ls_structure_factor_coef Fsqd
_refine_ls_weighting_details 'w=1/[\s^2^(Fo^2^)+(0.0598P)^2^+42.5152P] where P=(Fo^2^+2Fc^2^)/3'
_refine_ls_weighting_scheme calc
_refine_ls_wR_factor_gt 0.1274
_refine_ls_wR_factor_ref 0.1424
_reflns_Friedel_coverage 0.000
_reflns_number_gt 8228
_reflns_number_total 11177
_reflns_threshold_expression 'I > 2\s(I)'
_cod_data_source_file om6b00487_si_002.cif
_cod_data_source_block c
_cod_original_sg_symbol_H-M 'P 21/n'
_cod_database_code 4088850
_shelx_space_group_comment
;
The symmetry employed for this shelxl refinement is uniquely defined
by the following loop, which should always be used as a source of
symmetry information in preference to the above space-group names.
They are only intended as comments.
;
_shelxl_version_number 2013-4

loop_
_space_group_symop_operation_xyz
'x, y, z'
'-x+1/2, y+1/2, -z+1/2'
'-x, -y, -z'
'x-1/2, -y-1/2, z-1/2'

loop_
_atom_site_label
_atom_site_type_symbol
_atom_site_fract_x
_atom_site_fract_y
_atom_site_fract_z
_atom_site_U_iso_or_equiv
_atom_site_adp_type
_atom_site_occupancy
_atom_site_site_symmetry_order
_atom_site_calc_flag
_atom_site_refinement_flags_posn
_atom_site_refinement_flags_adp
Au1 Au 0.63307(2) 0.21409(2) 0.25744(2) 0.02182(8) Uani 1 1 d . .
Sb1 Sb 0.15899(2) 0.21880(3) 0.25027(2) 0.01726(9) Uani 1 1 d . .
Cl1 Cl 0.66145(13) 0.54952(15) 0.37967(13) 0.0401(5) Uani 1 1 d . .
Cl2 Cl 0.38393(11) 0.40218(16) 0.41886(11) 0.0328(4) Uani 1 1 d . .
Cl3 Cl 0.61635(14) -0.12015(14) 0.13458(12) 0.0415(5) Uani 1 1 d . .
Cl4 Cl 0.33221(12) 0.05303(18) 0.07098(12) 0.0391(4) Uani 1 1 d . .
F1 F 0.2255(3) 0.1740(4) 0.1859(3) 0.0345(10) Uani 1 1 d . .
F2 F 0.1574(4) 0.3609(4) 0.2132(3) 0.0602(17) Uani 1 1 d . .
F3 F 0.0755(3) 0.1777(6) 0.1788(4) 0.069(2) Uani 1 1 d . .
F4 F 0.0919(3) 0.2662(4) 0.3137(3) 0.0390(12) Uani 1 1 d . .
F5 F 0.1598(4) 0.0771(4) 0.2900(3) 0.0614(18) Uani 1 1 d . .
F6 F 0.2416(3) 0.2518(6) 0.3266(3) 0.0604(17) Uani 1 1 d . .
N1 N 0.5263(3) 0.2999(4) 0.2084(3) 0.0144(9) Uani 1 1 d . .
N2 N 0.5401(3) 0.1359(4) 0.3044(3) 0.0154(9) Uani 1 1 d . .
C1 C 0.4636(4) 0.2682(5) 0.2292(3) 0.0156(11) Uani 1 1 d . .
C2 C 0.4708(4) 0.1684(5) 0.2791(3) 0.0161(11) Uani 1 1 d . .
C3 C 0.3864(4) 0.3200(5) 0.2053(4) 0.0210(12) Uani 1 1 d . .
H3A H 0.3911 0.3838 0.1730 0.032 Uiso 1 1 calc R U
H3B H 0.3664 0.3440 0.2501 0.032 Uiso 1 1 calc R U
H3C H 0.3511 0.2663 0.1771 0.032 Uiso 1 1 calc R U
C4 C 0.4003(4) 0.1166(5) 0.2976(4) 0.0230(13) Uani 1 1 d . .
H4A H 0.4146 0.0530 0.3307 0.034 Uiso 1 1 calc R U
H4B H 0.3671 0.0924 0.2509 0.034 Uiso 1 1 calc R U
H4C H 0.3728 0.1704 0.3235 0.034 Uiso 1 1 calc R U
C5 C 0.5582(4) 0.0384(5) 0.3494(3) 0.0164(11) Uani 1 1 d . .
C6 C 0.5393(4) -0.0614(5) 0.3150(4) 0.0240(13) Uani 1 1 d . .
H6A H 0.5083 -0.0634 0.2660 0.029 Uiso 1 1 calc R U
C7 C 0.5653(4) -0.1610(5) 0.3514(4) 0.0279(15) Uani 1 1 d . .
H7A H 0.5514 -0.2296 0.3274 0.033 Uiso 1 1 calc R U
C8 C 0.6109(4) -0.1579(5) 0.4221(4) 0.0231(13) Uani 1 1 d . .
H8A H 0.6298 -0.2246 0.4461 0.028 Uiso 1 1 calc R U
C9 C 0.6299(4) -0.0558(5) 0.4591(3) 0.0175(11) Uani 1 1 d . .
C10 C 0.6771(4) -0.0552(6) 0.5321(4) 0.0220(13) Uani 1 1 d . .
H10A H 0.6940 -0.1230 0.5558 0.026 Uiso 1 1 calc R U
C11 C 0.6983(4) 0.0418(6) 0.5686(4) 0.0258(14) Uani 1 1 d . .
H11A H 0.7316 0.0416 0.6163 0.031 Uiso 1 1 calc R U
C12 C 0.6704(4) 0.1422(6) 0.5346(3) 0.0244(13) Uani 1 1 d . .
H12A H 0.6848 0.2092 0.5606 0.029 Uiso 1 1 calc R U
C13 C 0.6229(4) 0.1461(5) 0.4650(3) 0.0179(11) Uani 1 1 d . .
C14 C 0.6028(3) 0.0465(5) 0.4239(3) 0.0150(11) Uani 1 1 d . .
C15 C 0.5894(4) 0.2561(5) 0.4407(3) 0.0185(12) Uani 1 1 d . .
C16 C 0.5120(4) 0.2761(5) 0.4408(3) 0.0204(12) Uani 1 1 d . .
H16A H 0.4801 0.2193 0.4542 0.024 Uiso 1 1 calc R U
C17 C 0.4818(4) 0.3795(5) 0.4212(3) 0.0216(13) Uani 1 1 d . .
C18 C 0.5263(4) 0.4661(5) 0.4027(4) 0.0241(14) Uani 1 1 d . .
H18A H 0.5048 0.5368 0.3898 0.029 Uiso 1 1 calc R U
C19 C 0.6030(4) 0.4446(5) 0.4038(4) 0.0252(14) Uani 1 1 d . .
C20 C 0.6359(4) 0.3408(5) 0.4232(4) 0.0222(13) Uani 1 1 d . .
H20A H 0.6891 0.3287 0.4243 0.027 Uiso 1 1 calc R U
C21 C 0.5321(3) 0.3977(4) 0.1647(3) 0.0135(10) Uani 1 1 d . .
C22 C 0.5195(4) 0.4976(5) 0.1967(3) 0.0182(11) Uani 1 1 d . .
H22A H 0.4975 0.4997 0.2411 0.022 Uiso 1 1 calc R U
C23 C 0.5389(4) 0.5973(5) 0.1637(4) 0.0211(12) Uani 1 1 d . .
H23A H 0.5287 0.6662 0.1849 0.025 Uiso 1 1 calc R U
C24 C 0.5723(4) 0.5931(5) 0.1013(4) 0.0194(12) Uani 1 1 d . .
H24A H 0.5872 0.6598 0.0804 0.023 Uiso 1 1 calc R U
C25 C 0.5855(3) 0.4924(5) 0.0668(3) 0.0150(11) Uani 1 1 d . .
C26 C 0.6222(4) 0.4906(5) 0.0031(3) 0.0221(13) Uani 1 1 d . .
H26A H 0.6375 0.5580 -0.0165 0.026 Uiso 1 1 calc R U
C27 C 0.6360(4) 0.3939(6) -0.0307(4) 0.0257(14) Uani 1 1 d . .
H27A H 0.6622 0.3941 -0.0725 0.031 Uiso 1 1 calc R U
C28 C 0.6114(4) 0.2942(5) -0.0037(4) 0.0219(12) Uani 1 1 d . .
H28A H 0.6207 0.2274 -0.0281 0.026 Uiso 1 1 calc R U
C29 C 0.5738(3) 0.2908(5) 0.0578(3) 0.0150(10) Uani 1 1 d . .
C30 C 0.5629(3) 0.3907(5) 0.0967(3) 0.0128(10) Uani 1 1 d . .
C31 C 0.5410(4) 0.1823(5) 0.0751(3) 0.0168(11) Uani 1 1 d . .
C32 C 0.4616(4) 0.1696(5) 0.0672(3) 0.0171(11) Uani 1 1 d . .
H32A H 0.4285 0.2304 0.0525 0.021 Uiso 1 1 calc R U
C33 C 0.4310(4) 0.0680(5) 0.0808(3) 0.0220(13) Uani 1 1 d . .
C34 C 0.4783(5) -0.0234(5) 0.1026(4) 0.0263(15) Uani 1 1 d . .
H34A H 0.4573 -0.0924 0.1132 0.032 Uiso 1 1 calc R U
C35 C 0.5563(5) -0.0091(5) 0.1079(3) 0.0250(14) Uani 1 1 d . .
C36 C 0.5879(4) 0.0919(5) 0.0941(3) 0.0207(12) Uani 1 1 d . .
H36A H 0.6420 0.0988 0.0976 0.025 Uiso 1 1 calc R U
C37 C 0.7409(5) 0.2553(8) 0.2294(6) 0.041(2) Uani 1 1 d . .
H50A H 0.7486 0.2363 0.1778 0.049 Uiso 1 1 calc R U
H50B H 0.7631 0.3272 0.2477 0.049 Uiso 1 1 calc R U
C38 C 0.7484(5) 0.1659(8) 0.2841(6) 0.046(2) Uani 1 1 d . .
H51A H 0.7757 0.1833 0.3358 0.056 Uiso 1 1 calc R U
H51B H 0.7612 0.0925 0.2660 0.056 Uiso 1 1 calc R U

loop_
_atom_site_aniso_label
_atom_site_aniso_U_11
_atom_site_aniso_U_22
_atom_site_aniso_U_33
_atom_site_aniso_U_23
_atom_site_aniso_U_13
_atom_site_aniso_U_12
Au1 0.02155(13) 0.02114(12) 0.02192(12) 0.00012(9) 0.00162(9) 0.00025(9)
Sb1 0.01676(19) 0.01698(18) 0.01907(19) 0.00292(14) 0.00597(15) -0.00029(14)
Cl1 0.0521(12) 0.0194(8) 0.0515(12) 0.0031(8) 0.0171(10) -0.0077(8)
Cl2 0.0297(9) 0.0346(9) 0.0335(9) -0.0051(7) 0.0044(7) 0.0092(7)
Cl3 0.0651(14) 0.0138(7) 0.0396(10) 0.0007(7) -0.0072(9) 0.0084(8)
Cl4 0.0330(10) 0.0429(11) 0.0436(11) -0.0062(9) 0.0131(8) -0.0189(8)
F1 0.032(2) 0.042(3) 0.035(2) -0.003(2) 0.0205(19) 0.001(2)
F2 0.114(5) 0.024(2) 0.055(3) 0.018(2) 0.046(3) 0.010(3)
F3 0.032(3) 0.082(4) 0.083(4) -0.053(4) -0.015(3) 0.012(3)
F4 0.045(3) 0.030(2) 0.052(3) -0.006(2) 0.035(2) 0.000(2)
F5 0.113(5) 0.021(2) 0.065(4) 0.015(2) 0.059(4) 0.018(3)
F6 0.039(3) 0.085(4) 0.050(3) -0.030(3) -0.012(3) 0.016(3)
N1 0.023(3) 0.010(2) 0.011(2) 0.0002(16) 0.0040(18) -0.0019(18)
N2 0.024(3) 0.011(2) 0.010(2) 0.0017(17) 0.0002(18) -0.0016(18)
C1 0.021(3) 0.015(3) 0.011(2) -0.0016(19) 0.003(2) -0.001(2)
C2 0.023(3) 0.014(3) 0.011(2) -0.002(2) 0.003(2) 0.000(2)
C3 0.019(3) 0.021(3) 0.024(3) 0.006(2) 0.007(2) 0.001(2)
C4 0.024(3) 0.023(3) 0.024(3) 0.007(2) 0.008(3) 0.000(2)
C5 0.023(3) 0.011(2) 0.015(3) 0.003(2) 0.004(2) 0.001(2)
C6 0.032(4) 0.018(3) 0.021(3) 0.003(2) 0.001(3) -0.003(3)
C7 0.035(4) 0.013(3) 0.034(4) 0.000(3) 0.003(3) -0.002(3)
C8 0.027(3) 0.015(3) 0.027(3) 0.009(2) 0.004(3) 0.000(2)
C9 0.020(3) 0.017(3) 0.016(3) 0.005(2) 0.005(2) 0.003(2)
C10 0.023(3) 0.027(3) 0.018(3) 0.009(2) 0.008(2) 0.008(3)
C11 0.028(4) 0.034(4) 0.014(3) 0.003(3) 0.001(3) 0.012(3)
C12 0.033(4) 0.026(3) 0.013(3) -0.003(2) 0.002(2) 0.002(3)
C13 0.023(3) 0.019(3) 0.012(2) 0.002(2) 0.003(2) 0.001(2)
C14 0.019(3) 0.015(3) 0.013(2) 0.003(2) 0.006(2) 0.002(2)
C15 0.029(3) 0.016(3) 0.010(2) -0.002(2) 0.002(2) 0.001(2)
C16 0.027(3) 0.020(3) 0.014(3) -0.002(2) 0.004(2) 0.001(2)
C17 0.029(3) 0.021(3) 0.014(3) -0.005(2) 0.003(2) 0.004(2)
C18 0.040(4) 0.014(3) 0.018(3) -0.004(2) 0.005(3) 0.006(3)
C19 0.039(4) 0.015(3) 0.022(3) -0.004(2) 0.008(3) -0.006(3)
C20 0.028(3) 0.018(3) 0.019(3) -0.003(2) 0.001(2) -0.001(2)
C21 0.017(3) 0.010(2) 0.014(2) 0.0029(19) 0.002(2) -0.0012(19)
C22 0.023(3) 0.014(3) 0.017(3) 0.000(2) 0.005(2) 0.001(2)
C23 0.027(3) 0.010(3) 0.026(3) -0.002(2) 0.001(3) 0.001(2)
C24 0.025(3) 0.010(3) 0.023(3) 0.006(2) 0.003(2) -0.002(2)
C25 0.017(3) 0.012(2) 0.015(3) 0.003(2) 0.001(2) -0.002(2)
C26 0.028(3) 0.024(3) 0.016(3) 0.002(2) 0.007(2) -0.008(3)
C27 0.031(4) 0.028(3) 0.021(3) -0.004(3) 0.012(3) -0.010(3)
C28 0.027(3) 0.021(3) 0.019(3) -0.005(2) 0.009(2) -0.004(2)
C29 0.019(3) 0.013(2) 0.012(2) 0.000(2) 0.003(2) -0.001(2)
C30 0.016(3) 0.013(2) 0.009(2) 0.0023(19) 0.001(2) 0.000(2)
C31 0.030(3) 0.012(2) 0.009(2) -0.0033(19) 0.004(2) -0.002(2)
C32 0.025(3) 0.014(3) 0.014(3) -0.001(2) 0.007(2) -0.002(2)
C33 0.029(3) 0.023(3) 0.014(3) -0.005(2) 0.006(2) -0.010(3)
C34 0.049(4) 0.016(3) 0.014(3) -0.003(2) 0.006(3) -0.011(3)
C35 0.047(4) 0.011(3) 0.014(3) -0.004(2) -0.001(3) 0.000(3)
C36 0.029(3) 0.015(3) 0.016(3) -0.005(2) -0.001(2) -0.002(2)
C37 0.023(4) 0.049(5) 0.052(5) 0.000(4) 0.011(4) -0.006(3)
C38 0.022(4) 0.046(5) 0.069(6) -0.001(5) 0.000(4) 0.007(3)

loop_
_atom_type_symbol
_atom_type_description
_atom_type_scat_dispersion_real
_atom_type_scat_dispersion_imag
_atom_type_scat_source
C C 0.0033 0.0016 'International Tables Vol C Tables 4.2.6.8 and 6.1.1.4'
H H 0.0000 0.0000 'International Tables Vol C Tables 4.2.6.8 and 6.1.1.4'
N N 0.0061 0.0033 'International Tables Vol C Tables 4.2.6.8 and 6.1.1.4'
F F 0.0171 0.0103 'International Tables Vol C Tables 4.2.6.8 and 6.1.1.4'
Cl Cl 0.1484 0.1585 'International Tables Vol C Tables 4.2.6.8 and 6.1.1.4'
Sb Sb -0.5866 1.5461 'International Tables Vol C Tables 4.2.6.8 and 6.1.1.4'
Au Au -2.0133 8.8022 'International Tables Vol C Tables 4.2.6.8 and 6.1.1.4'

loop_
_geom_angle_atom_site_label_1
_geom_angle_atom_site_label_2
_geom_angle_atom_site_label_3
_geom_angle
C38 Au1 C37 40.4(4)
C38 Au1 N2 123.9(3)
C37 Au1 N2 164.3(3)
C38 Au1 N1 163.0(3)
C37 Au1 N1 122.5(3)
N2 Au1 N1 73.16(18)
F3 Sb1 F2 92.4(3)
F3 Sb1 F6 175.9(4)
F2 Sb1 F6 91.4(3)
F3 Sb1 F5 88.2(3)
F2 Sb1 F5 178.4(2)
F6 Sb1 F5 88.0(3)
F3 Sb1 F1 90.2(2)
F2 Sb1 F1 91.1(2)
F6 Sb1 F1 91.2(2)
F5 Sb1 F1 90.4(2)
F3 Sb1 F4 89.6(3)
F2 Sb1 F4 87.9(2)
F6 Sb1 F4 89.1(2)
F5 Sb1 F4 90.7(2)
F1 Sb1 F4 178.9(2)
C1 N1 C21 123.7(5)
C1 N1 Au1 117.6(4)
C21 N1 Au1 118.0(4)
C2 N2 C5 123.5(5)
C2 N2 Au1 117.5(4)
C5 N2 Au1 117.8(4)
N1 C1 C3 125.3(5)
N1 C1 C2 115.4(5)
C3 C1 C2 119.2(5)
N2 C2 C4 125.0(5)
N2 C2 C1 115.6(5)
C4 C2 C1 119.4(5)
C1 C3 H3A 109.5
C1 C3 H3B 109.5
H3A C3 H3B 109.5
C1 C3 H3C 109.5
H3A C3 H3C 109.5
H3B C3 H3C 109.5
C2 C4 H4A 109.5
C2 C4 H4B 109.5
H4A C4 H4B 109.5
C2 C4 H4C 109.5
H4A C4 H4C 109.5
H4B C4 H4C 109.5
C6 C5 C14 122.2(5)
C6 C5 N2 117.4(5)
C14 C5 N2 120.0(5)
C5 C6 C7 120.8(6)
C5 C6 H6A 119.6
C7 C6 H6A 119.6
C8 C7 C6 119.5(6)
C8 C7 H7A 120.2
C6 C7 H7A 120.2
C7 C8 C9 120.5(6)
C7 C8 H8A 119.8
C9 C8 H8A 119.8
C8 C9 C10 119.2(6)
C8 C9 C14 121.0(5)
C10 C9 C14 119.7(6)
C11 C10 C9 120.8(6)
C11 C10 H10A 119.6
C9 C10 H10A 119.6
C10 C11 C12 119.4(6)
C10 C11 H11A 120.3
C12 C11 H11A 120.3
C13 C12 C11 122.1(6)
C13 C12 H12A 118.9
C11 C12 H12A 118.9
C12 C13 C14 119.7(6)
C12 C13 C15 116.2(6)
C14 C13 C15 123.8(5)
C13 C14 C5 126.0(5)
C13 C14 C9 118.1(5)
C5 C14 C9 115.9(5)
C20 C15 C16 119.6(6)
C20 C15 C13 120.6(6)
C16 C15 C13 119.6(6)
C17 C16 C15 119.5(6)
C17 C16 H16A 120.2
C15 C16 H16A 120.2
C16 C17 C18 122.5(6)
C16 C17 Cl2 119.0(5)
C18 C17 Cl2 118.5(5)
C19 C18 C17 116.8(6)
C19 C18 H18A 121.6
C17 C18 H18A 121.6
C18 C19 C20 122.4(6)
C18 C19 Cl1 118.9(5)
C20 C19 Cl1 118.7(6)
C15 C20 C19 119.1(6)
C15 C20 H20A 120.5
C19 C20 H20A 120.5
C22 C21 C30 121.7(5)
C22 C21 N1 117.8(5)
C30 C21 N1 119.6(5)
C21 C22 C23 120.5(6)
C21 C22 H22A 119.8
C23 C22 H22A 119.8
C24 C23 C22 119.2(6)
C24 C23 H23A 120.4
C22 C23 H23A 120.4
C23 C24 C25 121.8(5)
C23 C24 H24A 119.1
C25 C24 H24A 119.1
C24 C25 C26 120.4(5)
C24 C25 C30 120.2(5)
C26 C25 C30 119.3(5)
C27 C26 C25 121.4(6)
C27 C26 H26A 119.3
C25 C26 H26A 119.3
C26 C27 C28 119.7(6)
C26 C27 H27A 120.1
C28 C27 H27A 120.1
C29 C28 C27 121.6(6)
C29 C28 H28A 119.2
C27 C28 H28A 119.2
C28 C29 C30 119.3(5)
C28 C29 C31 116.8(5)
C30 C29 C31 123.7(5)
C21 C30 C29 125.1(5)
C21 C30 C25 116.4(5)
C29 C30 C25 118.5(5)
C36 C31 C32 119.1(6)
C36 C31 C29 120.9(6)
C32 C31 C29 119.8(5)
C33 C32 C31 119.9(6)
C33 C32 H32A 120.1
C31 C32 H32A 120.1
C32 C33 C34 121.4(6)
C32 C33 Cl4 119.6(5)
C34 C33 Cl4 119.0(5)
C35 C34 C33 117.4(6)
C35 C34 H34A 121.3
C33 C34 H34A 121.3
C34 C35 C36 122.0(6)
C34 C35 Cl3 118.6(5)
C36 C35 Cl3 119.4(6)
C31 C36 C35 120.1(6)
C31 C36 H36A 119.9
C35 C36 H36A 119.9
C38 C37 Au1 68.9(5)
C38 C37 H50A 116.8
Au1 C37 H50A 116.8
C38 C37 H50B 116.8
Au1 C37 H50B 116.8
H50A C37 H50B 113.8
C37 C38 Au1 70.7(5)
C37 C38 H51A 116.5
Au1 C38 H51A 116.5
C37 C38 H51B 116.5
Au1 C38 H51B 116.5
H51A C38 H51B 113.5

loop_
_geom_bond_atom_site_label_1
_geom_bond_atom_site_label_2
_geom_bond_distance
Au1 C38 2.094(8)
Au1 C37 2.118(8)
Au1 N2 2.196(5)
Au1 N1 2.199(5)
Sb1 F3 1.845(5)
Sb1 F2 1.847(5)
Sb1 F6 1.861(5)
Sb1 F5 1.862(5)
Sb1 F1 1.872(4)
Sb1 F4 1.878(4)
Cl1 C19 1.743(7)
Cl2 C17 1.746(7)
Cl3 C35 1.730(7)
Cl4 C33 1.734(7)
N1 C1 1.291(8)
N1 C21 1.438(7)
N2 C2 1.290(8)
N2 C5 1.438(7)
C1 C3 1.496(9)
C1 C2 1.500(8)
C2 C4 1.487(9)
C3 H3A 0.9800
C3 H3B 0.9800
C3 H3C 0.9800
C4 H4A 0.9800
C4 H4B 0.9800
C4 H4C 0.9800
C5 C6 1.375(9)
C5 C14 1.431(8)
C6 C7 1.413(9)
C6 H6A 0.9500
C7 C8 1.379(10)
C7 H7A 0.9500
C8 C9 1.419(9)
C8 H8A 0.9500
C9 C10 1.424(9)
C9 C14 1.437(8)
C10 C11 1.366(10)
C10 H10A 0.9500
C11 C12 1.413(9)
C11 H11A 0.9500
C12 C13 1.378(9)
C12 H12A 0.9500
C13 C14 1.428(8)
C13 C15 1.494(9)
C15 C20 1.387(9)
C15 C16 1.392(10)
C16 C17 1.384(9)
C16 H16A 0.9500
C17 C18 1.390(10)
C18 C19 1.379(11)
C18 H18A 0.9500
C19 C20 1.406(9)
C20 H20A 0.9500
C21 C22 1.377(8)
C21 C30 1.429(8)
C22 C23 1.417(8)
C22 H22A 0.9500
C23 C24 1.360(9)
C23 H23A 0.9500
C24 C25 1.409(8)
C24 H24A 0.9500
C25 C26 1.414(8)
C25 C30 1.432(7)
C26 C27 1.365(9)
C26 H26A 0.9500
C27 C28 1.402(9)
C27 H27A 0.9500
C28 C29 1.392(8)
C28 H28A 0.9500
C29 C30 1.430(8)
C29 C31 1.494(8)
C31 C36 1.381(9)
C31 C32 1.396(9)
C32 C33 1.386(8)
C32 H32A 0.9500
C33 C34 1.402(10)
C34 C35 1.377(11)
C34 H34A 0.9500
C35 C36 1.388(9)
C36 H36A 0.9500
C37 C38 1.455(13)
C37 H50A 0.9900
C37 H50B 0.9900
C38 H51A 0.9900
C38 H51B 0.9900
